data_2014205
loop_
_publ_author_name
'Bruno, Giuseppe'
'Rotondo, Archimede'
'Grassi, Giovanni'
'Foti, Francesco'
'Risitano, Francesco'
'Nicol\'o, Francesco'

_publ_section_title
;
 5-Benzoylamino-3-bromo-4-(4-methoxyphenyl)-4,5-dihydroisoxazole-5-carboxylic
 acid
;
_journal_issue 7
_journal_name_full 'Acta Crystallographica Section C'
_journal_page_first o496
_journal_page_last o497
_journal_paper_doi 10.1107/S010827010401265X
_journal_volume 60
_journal_year 2004
_chemical_formula_iupac 'C18 H15 Br N2 O5'
_chemical_formula_moiety 'C18 H15 Br N2 O5'
_chemical_formula_sum 'C18 H15 Br N2 O5'
_chemical_formula_weight 419.23
_chemical_name_systematic
;
5-Benzoylamino-3-bromo-4-(4-methoxy-phenyl)-4,5-dihydro-isoxazole-
5-carboxylic acid
;
_space_group_IT_number 14
_symmetry_cell_setting monoclinic
_symmetry_space_group_name_Hall '-P 2ybc'
_symmetry_space_group_name_H-M 'P 1 21/c 1'
_audit_creation_method 'WinGX routine CIF_UPDATE'
_cell_angle_alpha 90
_cell_angle_beta 107.875(9)
_cell_angle_gamma 90
_cell_formula_units_Z 4
_cell_length_a 9.9280(8)
_cell_length_b 19.9509(17)
_cell_length_c 9.5841(14)
_cell_measurement_reflns_used 39
_cell_measurement_temperature 298(2)
_cell_measurement_theta_max 13.88
_cell_measurement_theta_min 5.22
_cell_volume 1806.7(4)
_computing_cell_refinement XSCANS
_computing_data_collection 'XSCANS (Siemens, 1989)'
_computing_data_reduction 'XPREPW (Bruker, 1997)'
_computing_molecular_graphics 'XPW (Bruker, 1997)'
_computing_publication_material
;
'PARST97 (Nardelli, 1995) and WINGX-PC (Farrugia, 1999)'
;
_computing_structure_refinement 'SHELXL97 (Sheldrick, 1997)'
_computing_structure_solution 'SIR97 (Altomare et al., 1994)'
_diffrn_measured_fraction_theta_full 0.986
_diffrn_measured_fraction_theta_max 0.986
_diffrn_measurement_device_type 'Bruker P4'
_diffrn_measurement_method '\w scans'
_diffrn_radiation_type MoK\a
_diffrn_radiation_wavelength 0.71073
_diffrn_reflns_av_R_equivalents 0.0209
_diffrn_reflns_limit_h_max 11
_diffrn_reflns_limit_h_min -11
_diffrn_reflns_limit_k_max 23
_diffrn_reflns_limit_k_min -1
_diffrn_reflns_limit_l_max 11
_diffrn_reflns_limit_l_min -1
_diffrn_reflns_number 3980
_diffrn_reflns_theta_full 25.02
_diffrn_reflns_theta_max 25.02
_diffrn_reflns_theta_min 2.04
_diffrn_standards_decay_% 0
_diffrn_standards_interval_count 197
_diffrn_standards_number 3
_exptl_absorpt_coefficient_mu 2.307
_exptl_absorpt_correction_T_max 0.5792
_exptl_absorpt_correction_T_min 0.3049
_exptl_absorpt_correction_type integration
_exptl_absorpt_process_details
;
(XPREPW; Bruker, 1997)
;
_exptl_crystal_colour colourless
_exptl_crystal_density_diffrn 1.541
_exptl_crystal_density_method none
_exptl_crystal_description irregular
_exptl_crystal_F_000 848
_exptl_crystal_size_max 0.5
_exptl_crystal_size_mid 0.38
_exptl_crystal_size_min 0.3
_refine_diff_density_max 0.645
_refine_diff_density_min -0.863
_refine_ls_extinction_coef 0.0040(7)
_refine_ls_extinction_expression Fc^*^=kFc[1+0.001xFc^2^\l^3^/sin(2\q)]^-1/4^
_refine_ls_extinction_method SHELXL97
_refine_ls_goodness_of_fit_ref 1.015
_refine_ls_hydrogen_treatment constr
_refine_ls_matrix_type full
_refine_ls_number_parameters 237
_refine_ls_number_reflns 3157
_refine_ls_number_restraints 0
_refine_ls_restrained_S_all 1.015
_refine_ls_R_factor_gt 0.0587
_refine_ls_shift/su_max 0.001
_refine_ls_structure_factor_coef Fsqd
_refine_ls_weighting_details 'calc w=1/[\s^2^(Fo^2^)+(0.0481P)^2^+3.8612P] where P=(Fo^2^+2Fc^2^)/3'
_refine_ls_weighting_scheme calc
_refine_ls_wR_factor_ref 0.1492
_reflns_number_gt 1773
_reflns_number_total 3157
_reflns_threshold_expression I>2\s(I)
_cod_data_source_file na1666.cif
_cod_data_source_block I
_cod_original_sg_symbol_H-M 'P 21/c'
_cod_database_code 2014205
_cod_database_fobs_code 2014205

loop_
_symmetry_equiv_pos_as_xyz
'x, y, z'
'-x, y+1/2, -z+1/2'
'-x, -y, -z'
'x, -y-1/2, z-1/2'

loop_
_atom_site_label
_atom_site_fract_x
_atom_site_fract_y
_atom_site_fract_z
_atom_site_U_iso_or_equiv
_atom_site_adp_type
_atom_site_calc_flag
_atom_site_refinement_flags
_atom_site_occupancy
_atom_site_disorder_assembly
_atom_site_disorder_group
_atom_site_type_symbol
Br1 0.22027(9) 0.72836(4) 0.17025(11) 0.1073(5) Uani d . 1 . . Br
N2 0.2661(5) 0.6082(3) 0.3096(6) 0.0641(14) Uani d . 1 . . N
N1 0.3490(4) 0.47665(19) 0.1148(4) 0.0386(10) Uani d . 1 . . N
H1 0.3048 0.4771 0.0224 0.046 Uiso calc R 1 . . H
O1 0.6249(4) 0.53704(19) 0.1837(4) 0.0494(9) Uani d . 1 . . O
O2 0.5964(5) 0.5553(2) 0.4069(4) 0.0762(13) Uani d . 1 . . O
H2 0.6831 0.5565 0.4345 0.114 Uiso calc R 1 . . H
O3 0.3179(4) 0.54213(18) 0.3046(4) 0.0527(10) Uani d . 1 . . O
O4 -0.0749(4) 0.5737(2) -0.4601(4) 0.0617(11) Uani d . 1 . . O
O5 0.4433(4) 0.41504(18) 0.3180(4) 0.0541(10) Uani d . 1 . . O
C1 0.5501(5) 0.5421(2) 0.2631(5) 0.0373(12) Uani d . 1 . . C
C2 0.3885(5) 0.5383(2) 0.1914(5) 0.0369(12) Uani d . 1 . . C
C3 0.3374(5) 0.6016(2) 0.0965(6) 0.0465(14) Uani d . 1 . . C
H3A 0.4195 0.6255 0.0848 0.056 Uiso calc R 1 . . H
C4 0.2802(6) 0.6393(3) 0.2005(7) 0.0578(17) Uani d . 1 . . C
C5 0.2280(5) 0.5928(2) -0.0522(6) 0.0425(13) Uani d . 1 . . C
C6 0.2624(5) 0.6071(3) -0.1774(6) 0.0487(14) Uani d . 1 . . C
H6A 0.3539 0.6213 -0.1685 0.058 Uiso calc R 1 . . H
C7 0.1663(5) 0.6011(3) -0.3164(6) 0.0482(14) Uani d . 1 . . C
H7A 0.1932 0.6102 -0.3993 0.058 Uiso calc R 1 . . H
C8 0.0304(5) 0.5813(3) -0.3293(6) 0.0462(13) Uani d . 1 . . C
C9 -0.0067(5) 0.5661(3) -0.2047(6) 0.0537(15) Uani d . 1 . . C
H9A -0.0979 0.5516 -0.2134 0.064 Uiso calc R 1 . . H
C10 0.0909(5) 0.5724(3) -0.0691(6) 0.0513(14) Uani d . 1 . . C
H10A 0.0643 0.5627 0.0137 0.062 Uiso calc R 1 . . H
C11 -0.0421(7) 0.5928(4) -0.5889(6) 0.083(2) Uani d . 1 . . C
H11A -0.1242 0.5872 -0.6728 0.124 Uiso calc R 1 . . H
H11B 0.0333 0.5652 -0.5996 0.124 Uiso calc R 1 . . H
H11C -0.0131 0.6389 -0.5812 0.124 Uiso calc R 1 . . H
C12 0.3805(5) 0.4171(3) 0.1863(6) 0.0402(12) Uani d . 1 . . C
C13 0.3348(5) 0.3547(2) 0.1004(6) 0.0401(12) Uani d . 1 . . C
C14 0.3989(7) 0.2960(3) 0.1602(8) 0.0690(18) Uani d . 1 . . C
H14A 0.4689 0.2967 0.2506 0.083 Uiso calc R 1 . . H
C15 0.3609(9) 0.2362(3) 0.0882(10) 0.095(3) Uani d . 1 . . C
H15A 0.4064 0.197 0.1294 0.115 Uiso calc R 1 . . H
C16 0.2575(10) 0.2340(4) -0.0424(10) 0.093(2) Uani d . 1 . . C
H16A 0.2333 0.1934 -0.0916 0.111 Uiso calc R 1 . . H
C17 0.1887(9) 0.2917(4) -0.1019(8) 0.089(2) Uani d . 1 . . C
H17A 0.1152 0.29 -0.1897 0.107 Uiso calc R 1 . . H
C18 0.2284(7) 0.3527(3) -0.0318(6) 0.0626(17) Uani d . 1 . . C
H18A 0.1835 0.392 -0.0737 0.075 Uiso calc R 1 . . H

loop_
_atom_site_aniso_label
_atom_site_aniso_U_11
_atom_site_aniso_U_22
_atom_site_aniso_U_33
_atom_site_aniso_U_12
_atom_site_aniso_U_13
_atom_site_aniso_U_23
Br1 0.0908(6) 0.0532(4) 0.1516(9) 0.0195(4) -0.0015(5) -0.0267(5)
N2 0.056(3) 0.063(3) 0.077(4) -0.004(3) 0.024(3) -0.029(3)
N1 0.045(2) 0.038(2) 0.029(2) -0.0034(19) 0.0048(19) -0.002(2)
O1 0.044(2) 0.071(3) 0.0335(19) -0.0023(19) 0.0125(17) -0.0019(19)
O2 0.082(3) 0.079(3) 0.057(3) -0.013(2) 0.007(2) -0.004(2)
O3 0.058(2) 0.052(2) 0.057(2) -0.0050(19) 0.032(2) -0.011(2)
O4 0.047(2) 0.086(3) 0.045(2) -0.008(2) 0.0050(19) 0.009(2)
O5 0.073(3) 0.051(2) 0.034(2) -0.0021(19) 0.009(2) 0.0034(18)
C1 0.047(3) 0.035(3) 0.026(3) -0.006(2) 0.005(2) 0.000(2)
C2 0.042(3) 0.037(3) 0.033(3) -0.007(2) 0.014(2) -0.003(2)
C3 0.039(3) 0.039(3) 0.055(3) -0.006(2) 0.003(3) 0.002(3)
C4 0.050(3) 0.042(3) 0.070(4) 0.004(3) 0.000(3) -0.023(3)
C5 0.041(3) 0.035(3) 0.046(3) -0.001(2) 0.005(3) 0.005(3)
C6 0.031(3) 0.045(3) 0.067(4) -0.004(2) 0.010(3) 0.009(3)
C7 0.043(3) 0.054(3) 0.050(3) -0.002(3) 0.019(3) 0.010(3)
C8 0.037(3) 0.049(3) 0.048(3) 0.000(2) 0.007(3) 0.008(3)
C9 0.033(3) 0.071(4) 0.056(4) -0.014(3) 0.012(3) 0.002(3)
C10 0.040(3) 0.062(4) 0.052(3) -0.008(3) 0.015(3) 0.005(3)
C11 0.080(5) 0.114(6) 0.046(4) -0.016(4) 0.006(3) 0.014(4)
C12 0.041(3) 0.043(3) 0.038(3) -0.001(2) 0.015(2) 0.008(3)
C13 0.049(3) 0.036(3) 0.039(3) -0.005(2) 0.019(3) 0.002(2)
C14 0.075(4) 0.047(4) 0.078(5) -0.003(3) 0.014(4) -0.002(3)
C15 0.115(6) 0.043(4) 0.121(7) 0.007(4) 0.025(6) -0.005(5)
C16 0.138(7) 0.050(4) 0.095(6) -0.031(5) 0.042(6) -0.023(5)
C17 0.125(6) 0.067(5) 0.061(4) -0.032(5) 0.005(4) -0.013(4)
C18 0.086(4) 0.046(3) 0.047(4) -0.015(3) 0.007(3) -0.002(3)

loop_
_atom_type_symbol
_atom_type_description
_atom_type_scat_dispersion_real
_atom_type_scat_dispersion_imag
_atom_type_scat_source
C C 0.0033 0.0016 'International Tables Vol C Tables 4.2.6.8 and 6.1.1.4'
H H 0 0 'International Tables Vol C Tables 4.2.6.8 and 6.1.1.4'
N N 0.0061 0.0033 'International Tables Vol C Tables 4.2.6.8 and 6.1.1.4'
O O 0.0106 0.006 'International Tables Vol C Tables 4.2.6.8 and 6.1.1.4'
Br Br -0.2901 2.4595 'International Tables Vol C Tables 4.2.6.8 and 6.1.1.4'

loop_
_geom_angle_atom_site_label_1
_geom_angle_atom_site_label_2
_geom_angle_atom_site_label_3
_geom_angle
_geom_angle_publ_flag
C4 N2 O3 107.2(5) yes
C12 N1 C2 120.7(4) yes
C12 N1 H1 119.6 ?
C2 N1 H1 119.6 ?
C1 O2 H2 109.5 ?
N2 O3 C2 109.5(4) yes
C8 O4 C11 116.7(4) yes
O1 C1 O2 125.2(5) ?
O1 C1 C2 117.9(4) ?
O2 C1 C2 116.8(4) ?
N1 C2 O3 108.0(4) ?
N1 C2 C1 110.9(4) ?
O3 C2 C1 109.7(4) ?
N1 C2 C3 114.4(4) ?
O3 C2 C3 104.4(4) ?
C1 C2 C3 109.3(4) ?
C4 C3 C5 112.1(4) ?
C4 C3 C2 98.2(4) ?
C5 C3 C2 118.0(4) ?
C4 C3 H3A 109.3 ?
C5 C3 H3A 109.3 ?
C2 C3 H3A 109.3 ?
N2 C4 C3 117.9(5) ?
N2 C4 Br1 119.1(5) ?
C3 C4 Br1 123.0(5) ?
C6 C5 C10 117.3(5) ?
C6 C5 C3 119.9(5) ?
C10 C5 C3 122.7(5) ?
C5 C6 C7 122.6(5) ?
C5 C6 H6A 118.7 ?
C7 C6 H6A 118.7 ?
C8 C7 C6 118.6(5) ?
C8 C7 H7A 120.7 ?
C6 C7 H7A 120.7 ?
O4 C8 C7 124.4(5) yes
O4 C8 C9 115.7(4) yes
C7 C8 C9 119.9(5) yes
C10 C9 C8 120.0(5) ?
C10 C9 H9A 120 ?
C8 C9 H9A 120 ?
C9 C10 C5 121.5(5) ?
C9 C10 H10A 119.2 ?
C5 C10 H10A 119.2 ?
O4 C11 H11A 109.5 ?
O4 C11 H11B 109.5 ?
H11A C11 H11B 109.5 ?
O4 C11 H11C 109.5 ?
H11A C11 H11C 109.5 ?
H11B C11 H11C 109.5 ?
O5 C12 N1 120.9(5) ?
O5 C12 C13 121.1(5) ?
N1 C12 C13 118.0(4) ?
C14 C13 C18 119.0(5) ?
C14 C13 C12 117.4(5) ?
C18 C13 C12 123.6(5) ?
C15 C14 C13 120.8(7) ?
C15 C14 H14A 119.6 ?
C13 C14 H14A 119.6 ?
C16 C15 C14 120.5(7) ?
C16 C15 H15A 119.7 ?
C14 C15 H15A 119.7 ?
C15 C16 C17 119.7(7) ?
C15 C16 H16A 120.1 ?
C17 C16 H16A 120.1 ?
C16 C17 C18 120.3(7) ?
C16 C17 H17A 119.9 ?
C18 C17 H17A 119.9 ?
C13 C18 C17 119.7(6) ?
C13 C18 H18A 120.2 ?
C17 C18 H18A 120.2 ?

loop_
_geom_bond_atom_site_label_1
_geom_bond_atom_site_label_2
_geom_bond_site_symmetry_2
_geom_bond_distance
_geom_bond_publ_flag
Br1 C4 . 1.868(6) yes
N2 C4 . 1.260(8) yes
N2 O3 . 1.421(6) yes
N1 C12 . 1.360(6) ?
N1 C2 . 1.424(6) yes
N1 H1 . 0.86 ?
O1 C1 . 1.220(6) yes
O2 C1 . 1.338(6) yes
O2 H2 . 0.82 ?
O3 C2 . 1.463(5) yes
O4 C8 . 1.373(6) yes
O4 C11 . 1.422(7) yes
O5 C12 . 1.224(6) ?
C1 C2 . 1.541(7) ?
C2 C3 . 1.548(7) ?
C3 C4 . 1.493(8) ?
C3 C5 . 1.514(7) ?
C3 H3A . 0.98 ?
C5 C6 . 1.375(7) ?
C5 C10 . 1.382(7) ?
C6 C7 . 1.385(7) ?
C6 H6A . 0.93 ?
C7 C8 . 1.374(7) ?
C7 H7A . 0.93 ?
C8 C9 . 1.387(7) ?
C9 C10 . 1.367(7) ?
C9 H9A . 0.93 ?
C10 H10A . 0.93 ?
C11 H11A . 0.96 ?
C11 H11B . 0.96 ?
C11 H11C . 0.96 ?
C12 C13 . 1.484(7) ?
C13 C14 . 1.373(7) ?
C13 C18 . 1.378(7) ?
C14 C15 . 1.370(9) ?
C14 H14A . 0.93 ?
C15 C16 . 1.355(10) ?
C15 H15A . 0.93 ?
C16 C17 . 1.371(10) ?
C16 H16A . 0.93 ?
C17 C18 . 1.387(8) ?
C17 H17A . 0.93 ?
C18 H18A . 0.93 ?

loop_
_geom_hbond_atom_site_label_D
_geom_hbond_atom_site_label_H
_geom_hbond_atom_site_label_A
_geom_hbond_site_symmetry_A
_geom_hbond_distance_DH
_geom_hbond_distance_HA
_geom_hbond_distance_DA
_geom_hbond_angle_DHA
_geom_hbond_publ_flag
N1 H1 O1 3_665 0.86 2.31 2.963(5) 133 y
O2 H2 O4 1_656 0.82 2.33 3.139(6) 170 y

loop_
_geom_torsion_atom_site_label_1
_geom_torsion_atom_site_label_2
_geom_torsion_atom_site_label_3
_geom_torsion_atom_site_label_4
_geom_torsion
_geom_torsion_publ_flag
C4 N2 O3 C2 9.3(6) yes
C12 N1 C2 O3 -60.9(5) ?
C12 N1 C2 C1 59.3(5) ?
C12 N1 C2 C3 -176.6(4) ?
N2 O3 C2 N1 -138.4(4) ?
N2 O3 C2 C1 100.7(4) ?
N2 O3 C2 C3 -16.3(5) ?
O1 C1 C2 N1 58.1(6) ?
O2 C1 C2 N1 -126.3(5) ?
O1 C1 C2 O3 177.3(4) ?
O2 C1 C2 O3 -7.1(6) ?
O1 C1 C2 C3 -68.9(6) ?
O2 C1 C2 C3 106.8(5) ?
N1 C2 C3 C4 133.4(4) ?
O3 C2 C3 C4 15.7(4) ?
C1 C2 C3 C4 -101.6(4) ?
N1 C2 C3 C5 12.9(6) ?
O3 C2 C3 C5 -104.8(5) ?
C1 C2 C3 C5 137.9(5) ?
O3 N2 C4 C3 2.4(7) yes
O3 N2 C4 Br1 179.2(3) ?
C5 C3 C4 N2 112.9(6) ?
C2 C3 C4 N2 -11.9(6) yes
C5 C3 C4 Br1 -63.8(6) ?
C2 C3 C4 Br1 171.4(4) ?
C4 C3 C5 C6 132.0(5) ?
C2 C3 C5 C6 -115.0(5) ?
C4 C3 C5 C10 -46.1(7) ?
C2 C3 C5 C10 66.9(7) ?
C10 C5 C6 C7 -0.7(8) ?
C3 C5 C6 C7 -178.9(5) ?
C5 C6 C7 C8 1.3(8) ?
C11 O4 C8 C7 -5.1(8) yes
C11 O4 C8 C9 176.4(5) yes
C6 C7 C8 O4 179.7(5) ?
C6 C7 C8 C9 -1.8(8) ?
O4 C8 C9 C10 -179.7(5) ?
C7 C8 C9 C10 1.6(9) ?
C8 C9 C10 C5 -1.0(9) ?
C6 C5 C10 C9 0.5(8) ?
C3 C5 C10 C9 178.7(5) ?
C2 N1 C12 O5 0.1(7) ?
C2 N1 C12 C13 179.3(4) ?
O5 C12 C13 C14 -18.6(7) yes
N1 C12 C13 C14 162.3(5) yes
O5 C12 C13 C18 158.6(5) yes
N1 C12 C13 C18 -20.6(7) yes
C18 C13 C14 C15 1.8(10) ?
C12 C13 C14 C15 179.1(6) ?
C13 C14 C15 C16 -1.1(12) ?
C14 C15 C16 C17 -1.1(13) ?
C15 C16 C17 C18 2.6(12) ?
C14 C13 C18 C17 -0.3(9) ?
C12 C13 C18 C17 -177.5(6) ?
C16 C17 C18 C13 -1.9(11) ?

loop_
_cod_related_entry_id
_cod_related_entry_database
_cod_related_entry_code
1 ChemSpider 21107593
